data_2201824
loop_
_publ_author_name
'Li-Zhen Cai'
'Ming-Sheng Wang'
'Guo-Wei Zhou'
'Guo-Cong Guo'
'Jiang-Gao Mao'
'Jin-Shun Huang'

_publ_section_title
;<i>catena</i>-Poly[[[tetraaqualanthanum(III)]-di-\m-isoniconitinato-\k^2^<i>O</i>:<i>O</i>']
 nitrate]
;
_journal_issue 5
_journal_name_full 'Acta Crystallographica Section E'
_journal_page_first m249
_journal_page_last m251
_journal_paper_doi 10.1107/S1600536803007918
_journal_volume 59
_journal_year 2003
_chemical_formula_iupac '[La (C6 H4 N O2)2 (H2 O)4] (N O3)'
_chemical_formula_moiety 'C12 H16 La N2 O8 1+, N O3 1-'
_chemical_formula_sum 'C12 H16 La N3 O11'
_chemical_formula_weight 517.19
_chemical_name_systematic
;
catena-Poly[[[tetraaqualanthanum(III)]-di-\m~2~-isoniconitinato-\k^2^O:O']
nitrate]
;
_space_group_IT_number 15
_symmetry_cell_setting monoclinic
_symmetry_space_group_name_Hall '-C 2yc'
_symmetry_space_group_name_H-M 'C 1 2/c 1'
_atom_sites_solution_hydrogens geom
_atom_sites_solution_primary direct
_atom_sites_solution_secondary difmap
_cell_angle_alpha 90.00
_cell_angle_beta 109.021(2)
_cell_angle_gamma 90.00
_cell_formula_units_Z 4
_cell_length_a 9.2732(12)
_cell_length_b 19.963(3)
_cell_length_c 10.2565(13)
_cell_measurement_reflns_used 2055
_cell_measurement_temperature 293(2)
_cell_measurement_theta_max 25.03
_cell_measurement_theta_min 2.04
_cell_volume 1795.0(4)
_computing_cell_refinement 'SAINT (Siemens, 1994)'
_computing_data_collection 'SMART (Siemens, 1996)'
_computing_data_reduction 'XPREP in SHELXTL (Siemens, 1994)'
_computing_molecular_graphics SHELXL97
_computing_publication_material SHELXL97
_computing_structure_refinement 'SHELXL97 (Sheldrick, 1997)'
_computing_structure_solution 'SHELXS97 (Sheldrick, 1990)'
_diffrn_ambient_temperature 293(2)
_diffrn_measured_fraction_theta_full 0.991
_diffrn_measured_fraction_theta_max 0.991
_diffrn_measurement_device_type 'Siemens SMART CCD'
_diffrn_measurement_method \w
_diffrn_radiation_monochromator graphite
_diffrn_radiation_source 'fine-focus sealed tube'
_diffrn_radiation_type MoK\a
_diffrn_radiation_wavelength 0.71073
_diffrn_reflns_av_R_equivalents 0.0338
_diffrn_reflns_av_sigmaI/netI 0.0427
_diffrn_reflns_limit_h_max 11
_diffrn_reflns_limit_h_min -9
_diffrn_reflns_limit_k_max 23
_diffrn_reflns_limit_k_min -12
_diffrn_reflns_limit_l_max 12
_diffrn_reflns_limit_l_min -12
_diffrn_reflns_number 2844
_diffrn_reflns_theta_full 25.03
_diffrn_reflns_theta_max 25.03
_diffrn_reflns_theta_min 2.04
_diffrn_standards_decay_% 0
_diffrn_standards_interval_count 0
_diffrn_standards_interval_time 0
_diffrn_standards_number 0
_exptl_absorpt_coefficient_mu 2.443
_exptl_absorpt_correction_T_max 0.746
_exptl_absorpt_correction_T_min 0.530
_exptl_absorpt_correction_type empirical
_exptl_absorpt_process_details '(SADABS; Sheldrick, 1996)'
_exptl_crystal_colour colorless
_exptl_crystal_density_diffrn 1.914
_exptl_crystal_density_method 'not measured'
_exptl_crystal_description prism
_exptl_crystal_F_000 1016
_exptl_crystal_size_max 0.40
_exptl_crystal_size_mid 0.22
_exptl_crystal_size_min 0.12
_refine_diff_density_max 0.846
_refine_diff_density_min -1.506
_refine_ls_extinction_coef 0.00285(18)
_refine_ls_extinction_expression Fc^*^=kFc[1+0.001xFc^2^\l^3^/sin(2\q)]^-1/4^
_refine_ls_extinction_method SHELXL97
_refine_ls_goodness_of_fit_ref 1.006
_refine_ls_hydrogen_treatment constr
_refine_ls_matrix_type full
_refine_ls_number_parameters 125
_refine_ls_number_reflns 1574
_refine_ls_number_restraints 0
_refine_ls_restrained_S_all 1.006
_refine_ls_R_factor_all 0.0513
_refine_ls_R_factor_gt 0.0419
_refine_ls_shift/su_max 0.003
_refine_ls_shift/su_mean 0.000
_refine_ls_structure_factor_coef Fsqd
_refine_ls_weighting_details 'calc w = 1/[\s^2^(Fo^2^)+(0.0575P)^2^+24.0948P] where P = (Fo^2^+2Fc^2^)/3'
_refine_ls_weighting_scheme calc
_refine_ls_wR_factor_gt 0.1028
_refine_ls_wR_factor_ref 0.1107
_reflns_number_gt 1406
_reflns_number_total 1574
_reflns_threshold_expression I>2\s(I)
_cod_data_source_file bt6264.cif
_cod_data_source_block I
_cod_depositor_comments
;
The following automatic conversions were performed:
'_geom_bond_publ_flag' value 'Yes' changed to 'yes' according to
'/home/saulius/struct/CIF-dictionaries/cif_core.dic' dictionary named
'cif_core.dic' version 2.4.1 from 2010-06-29 (9
times).

'_geom_bond_publ_flag' value 'No' changed to 'no' according to
'/home/saulius/struct/CIF-dictionaries/cif_core.dic' dictionary named
'cif_core.dic' version 2.4.1 from 2010-06-29 (16 times).

Automatic conversion script
Id: cif_fix_enum 1527 2010-12-29 10:47:43Z saulius 

The following automatic conversions were performed:

'_chemical_melting_point' value 'not measured' was changed to '?' -
the value is undefined or not given.

'_geom_bond_publ_flag' value
'Yes' changed to 'yes' according to
/home/saulius/struct/CIF-dictionaries/cif_core.dic dictionary named
'cif_core.dic' version 2.4.1 from 2010-06-29 (9
times).

'_geom_bond_publ_flag' value 'No' changed to 'no' according
to /home/saulius/struct/CIF-dictionaries/cif_core.dic dictionary
named 'cif_core.dic' version 2.4.1 from 2010-06-29 (16
times).

'_geom_angle_publ_flag' value 'Yes' changed to 'yes'
according to /home/saulius/struct/CIF-dictionaries/cif_core.dic
dictionary named 'cif_core.dic' version 2.4.1 from 2010-06-29 (28
times).

'_geom_angle_publ_flag' value 'No' changed to 'no' according
to /home/saulius/struct/CIF-dictionaries/cif_core.dic dictionary
named 'cif_core.dic' version 2.4.1 from 2010-06-29 (24 times).

Automatic conversion script
Id: cif_fix_values 1715 2011-07-08 13:25:40Z adriana 
;
_cod_original_sg_symbol_H-M 'C 2/c'
_cod_database_code 2201824
_cod_database_fobs_code 2201824

loop_
_symmetry_equiv_pos_as_xyz
'x, y, z'
'-x, y, -z+1/2'
'x+1/2, y+1/2, z'
'-x+1/2, y+1/2, -z+1/2'
'-x, -y, -z'
'x, -y, z-1/2'
'-x+1/2, -y+1/2, -z'
'x+1/2, -y+1/2, z-1/2'

loop_
_atom_site_label
_atom_site_fract_x
_atom_site_fract_y
_atom_site_fract_z
_atom_site_U_iso_or_equiv
_atom_site_adp_type
_atom_site_calc_flag
_atom_site_refinement_flags
_atom_site_occupancy
_atom_site_disorder_assembly
_atom_site_disorder_group
_atom_site_type_symbol
La1 0.5000 0.487145(15) 0.7500 0.02487(7) Uani d S 1 . . La
O1 0.4394(3) 0.39359(14) 0.5849(3) 0.0428(8) Uani d . 1 . . O
O2 0.3967(3) 0.43237(13) 0.3728(3) 0.0399(8) Uani d . 1 . . O
N1 0.3402(4) 0.18481(17) 0.3036(4) 0.0423(10) Uani d . 1 . . N
C1 0.4002(5) 0.1967(2) 0.4389(4) 0.0390(11) Uani d . 1 . . C
H1A 0.4271 0.1605 0.4992 0.047 Uiso calc R 1 . . H
C2 0.4239(4) 0.26127(19) 0.4927(4) 0.0298(10) Uani d . 1 . . C
H2A 0.4650 0.2682 0.5873 0.036 Uiso calc R 1 . . H
C3 0.3852(4) 0.31512(18) 0.4029(4) 0.0271(9) Uani d . 1 . . C
C4 0.3245(4) 0.3027(2) 0.2639(4) 0.0318(10) Uani d . 1 . . C
H4A 0.2978 0.3379 0.2011 0.038 Uiso calc R 1 . . H
C5 0.3038(5) 0.2370(2) 0.2193(4) 0.0385(11) Uani d . 1 . . C
H5A 0.2622 0.2290 0.1251 0.046 Uiso calc R 1 . . H
C6 0.4094(4) 0.38616(19) 0.4585(4) 0.0287(9) Uani d . 1 . . C
N2 0.5000 1.0683(3) -0.2500 0.0377(13) Uani d S 1 . . N
O3 0.5000 1.1291(3) -0.2500 0.0686(17) Uani d S 1 . . O
O4 0.4837(4) 1.03588(19) -0.1509(3) 0.0565(10) Uani d . 1 . . O
O1W 0.7240(3) 0.54390(16) 0.9406(3) 0.0421(8) Uani d . 1 . . O
O2W 0.2464(3) 0.44155(13) 0.7742(3) 0.0349(7) Uani d . 1 . . O

loop_
_atom_site_aniso_label
_atom_site_aniso_U_11
_atom_site_aniso_U_22
_atom_site_aniso_U_33
_atom_site_aniso_U_12
_atom_site_aniso_U_13
_atom_site_aniso_U_23
La1 0.03638(14) 0.01895(13) 0.02163(12) 0.000 0.01268(10) 0.000
O1 0.0650(17) 0.0327(15) 0.0310(13) -0.0056(13) 0.0159(12) -0.0090(11)
O2 0.0519(14) 0.0256(14) 0.0467(14) -0.0028(12) 0.0221(12) 0.0072(12)
N1 0.0456(17) 0.0310(18) 0.0521(19) -0.0069(15) 0.0184(15) -0.0132(15)
C1 0.049(2) 0.027(2) 0.045(2) 0.0005(17) 0.0203(17) 0.0050(17)
C2 0.0363(18) 0.031(2) 0.0210(15) 0.0000(16) 0.0074(13) 0.0017(14)
C3 0.0308(16) 0.0240(18) 0.0288(16) -0.0028(14) 0.0129(13) -0.0035(14)
C4 0.0381(19) 0.032(2) 0.0214(16) -0.0001(16) 0.0046(15) -0.0041(15)
C5 0.042(2) 0.041(2) 0.0301(18) -0.0082(18) 0.0097(16) -0.0102(17)
C6 0.0331(16) 0.0275(19) 0.0275(16) -0.0050(15) 0.0126(13) -0.0016(14)
N2 0.034(2) 0.041(3) 0.043(2) 0.000 0.0192(18) 0.000
O3 0.088(3) 0.042(3) 0.080(3) 0.000 0.033(3) 0.000
O4 0.0564(16) 0.068(2) 0.0509(16) -0.0036(17) 0.0261(13) 0.0122(16)
O1W 0.0481(14) 0.0494(17) 0.0293(12) -0.0077(14) 0.0132(11) -0.0047(12)
O2W 0.0423(13) 0.0287(14) 0.0345(12) -0.0042(11) 0.0134(11) -0.0052(11)

loop_
_atom_type_symbol
_atom_type_description
_atom_type_scat_dispersion_real
_atom_type_scat_dispersion_imag
_atom_type_scat_source
C C 0.0033 0.0016 'International Tables Vol C Tables 4.2.6.8 and 6.1.1.4'
H H 0.0000 0.0000 'International Tables Vol C Tables 4.2.6.8 and 6.1.1.4'
N N 0.0061 0.0033 'International Tables Vol C Tables 4.2.6.8 and 6.1.1.4'
O O 0.0106 0.0060 'International Tables Vol C Tables 4.2.6.8 and 6.1.1.4'
La La -0.2871 2.4523 'International Tables Vol C Tables 4.2.6.8 and 6.1.1.4'

loop_
_geom_angle_atom_site_label_1
_geom_angle_atom_site_label_2
_geom_angle_atom_site_label_3
_geom_angle_site_symmetry_1
_geom_angle_site_symmetry_3
_geom_angle
_geom_angle_publ_flag
O2 La1 O2 6_566 5_666 96.94(14) yes
O2 La1 O1 6_566 . 145.17(10) yes
O2 La1 O1 5_666 . 100.71(10) yes
O2 La1 O1 6_566 2_656 100.71(10) yes
O2 La1 O1 5_666 2_656 145.17(10) yes
O1 La1 O1 . 2_656 81.22(13) yes
O2 La1 O1W 6_566 . 71.02(9) yes
O2 La1 O1W 5_666 . 75.40(9) yes
O1 La1 O1W . . 142.66(10) yes
O1 La1 O1W 2_656 . 82.30(9) yes
O2 La1 O1W 6_566 2_656 75.40(9) yes
O2 La1 O1W 5_666 2_656 71.02(9) yes
O1 La1 O1W . 2_656 82.30(9) yes
O1 La1 O1W 2_656 2_656 142.66(10) yes
O1W La1 O1W . 2_656 128.39(14) yes
O2 La1 O2W 6_566 . 70.14(9) yes
O2 La1 O2W 5_666 . 143.36(8) yes
O1 La1 O2W . . 77.87(10) yes
O1 La1 O2W 2_656 . 71.36(9) yes
O1W La1 O2W . . 127.16(9) yes
O1W La1 O2W 2_656 . 72.53(9) yes
O2 La1 O2W 6_566 2_656 143.36(8) yes
O2 La1 O2W 5_666 2_656 70.14(9) yes
O1 La1 O2W . 2_656 71.36(9) yes
O1 La1 O2W 2_656 2_656 77.87(10) yes
O1W La1 O2W . 2_656 72.53(9) yes
O1W La1 O2W 2_656 2_656 127.16(9) yes
O2W La1 O2W . 2_656 139.15(12) yes
C6 O1 La1 . . 137.1(3) no
C6 O2 La1 . 5_666 152.9(3) no
C5 N1 C1 . . 117.9(4) no
N1 C1 C2 . . 122.3(4) no
N1 C1 H1A . . 118.8 no
C2 C1 H1A . . 118.8 no
C3 C2 C1 . . 118.8(3) no
C3 C2 H2A . . 120.6 no
C1 C2 H2A . . 120.6 no
C4 C3 C2 . . 118.7(3) no
C4 C3 C6 . . 121.3(3) no
C2 C3 C6 . . 120.0(3) no
C3 C4 C5 . . 118.7(4) no
C3 C4 H4A . . 120.6 no
C5 C4 H4A . . 120.6 no
N1 C5 C4 . . 123.5(4) no
N1 C5 H5A . . 118.3 no
C4 C5 H5A . . 118.3 no
O1 C6 O2 . . 125.6(4) no
O1 C6 C3 . . 117.3(3) no
O2 C6 C3 . . 117.1(3) no
O3 N2 O4 . . 121.1(3) no
O3 N2 O4 . 2_654 121.1(3) no
O4 N2 O4 . 2_654 117.9(5) no

loop_
_geom_bond_atom_site_label_1
_geom_bond_atom_site_label_2
_geom_bond_site_symmetry_2
_geom_bond_distance
_geom_bond_publ_flag
La1 O2 6_566 2.423(3) yes
La1 O2 5_666 2.423(3) yes
La1 O1 . 2.460(3) yes
La1 O1 2_656 2.460(3) yes
La1 O1W . 2.602(3) yes
La1 O1W 2_656 2.602(3) yes
La1 O2W . 2.608(3) yes
La1 O2W 2_656 2.608(3) yes
O1 C6 . 1.242(5) no
O2 C6 . 1.253(5) no
O2 La1 5_666 2.423(3) yes
N1 C5 . 1.326(5) no
N1 C1 . 1.337(5) no
C1 C2 . 1.391(6) no
C1 H1A . 0.9300 no
C2 C3 . 1.385(5) no
C2 H2A . 0.9300 no
C3 C4 . 1.373(5) no
C3 C6 . 1.518(5) no
C4 C5 . 1.382(6) no
C4 H4A . 0.9300 no
C5 H5A . 0.9300 no
N2 O3 . 1.212(7) no
N2 O4 . 1.255(4) no
N2 O4 2_654 1.255(4) no
